data_2235713
loop_
_publ_author_name
'Liu, Jie'
'Yu, Wentao'

_publ_section_title
;
 3,9'-Bi(9<i>H</i>-fluorene)
;
_journal_coeditor_code ZJ2080
_journal_issue 7
_journal_name_full 'Acta Crystallographica Section E'
_journal_page_first o2081
_journal_paper_doi 10.1107/S1600536812024841
_journal_volume 68
_journal_year 2012
_chemical_formula_iupac 'C26 H18'
_chemical_formula_moiety 'C26 H18'
_chemical_formula_sum 'C26 H18'
_chemical_formula_weight 330.40
_chemical_name_systematic
;
3,9'-Bi(9<i>H</i>-fluorene)
;
_space_group_IT_number 19
_symmetry_cell_setting orthorhombic
_symmetry_space_group_name_Hall 'P 2ac 2ab'
_symmetry_space_group_name_H-M 'P 21 21 21'
_atom_sites_solution_hydrogens geom
_atom_sites_solution_primary direct
_atom_sites_solution_secondary difmap
_audit_creation_method SHELXL-97
_cell_angle_alpha 90.00
_cell_angle_beta 90.00
_cell_angle_gamma 90.00
_cell_formula_units_Z 4
_cell_length_a 6.226000(10)
_cell_length_b 8.3968(2)
_cell_length_c 33.5357(7)
_cell_measurement_reflns_used 5140
_cell_measurement_temperature 293(2)
_cell_measurement_theta_max 24.06
_cell_measurement_theta_min 2.43
_cell_volume 1753.20(6)
_computing_cell_refinement 'APEX2 (Bruker, 2005)'
_computing_data_collection 'APEX2 (Bruker, 2005)'
_computing_data_reduction 'APEX2 (Bruker, 2005)'
_computing_molecular_graphics 'SHELXTL (Sheldrick, 2008)'
_computing_publication_material 'WinGX (Farrugia, 1999) and Mercury (Macrae <i>et al.</i>, 2006)'
_computing_structure_refinement 'SHELXL97 (Sheldrick, 2008)'
_computing_structure_solution 'SIR97 (Altomare <i>et al.</i>, 1999)'
_diffrn_ambient_temperature 293(2)
_diffrn_measured_fraction_theta_full 0.998
_diffrn_measured_fraction_theta_max 0.998
_diffrn_measurement_device_type 'Bruker APEXII CCD area-detector'
_diffrn_measurement_method '\f and \w scans'
_diffrn_radiation_monochromator graphite
_diffrn_radiation_source 'fine-focus sealed tube'
_diffrn_radiation_type MoK\a
_diffrn_radiation_wavelength 0.71073
_diffrn_reflns_av_R_equivalents 0.0324
_diffrn_reflns_av_sigmaI/netI 0.0220
_diffrn_reflns_limit_h_max 8
_diffrn_reflns_limit_h_min -8
_diffrn_reflns_limit_k_max 9
_diffrn_reflns_limit_k_min -10
_diffrn_reflns_limit_l_max 43
_diffrn_reflns_limit_l_min -43
_diffrn_reflns_number 15454
_diffrn_reflns_theta_full 27.49
_diffrn_reflns_theta_max 27.49
_diffrn_reflns_theta_min 2.43
_exptl_absorpt_coefficient_mu 0.071
_exptl_absorpt_correction_T_max 0.9888
_exptl_absorpt_correction_T_min 0.9688
_exptl_absorpt_correction_type multi-scan
_exptl_absorpt_process_details '(APEX2; Bruker,2005)'
_exptl_crystal_colour colourless
_exptl_crystal_density_diffrn 1.252
_exptl_crystal_density_method 'not measured'
_exptl_crystal_description prism
_exptl_crystal_F_000 696
_exptl_crystal_size_max 0.45
_exptl_crystal_size_mid 0.22
_exptl_crystal_size_min 0.16
_refine_diff_density_max 0.109
_refine_diff_density_min -0.137
_refine_ls_extinction_method none
_refine_ls_goodness_of_fit_ref 1.041
_refine_ls_hydrogen_treatment constr
_refine_ls_matrix_type full
_refine_ls_number_parameters 235
_refine_ls_number_reflns 2352
_refine_ls_number_restraints 0
_refine_ls_restrained_S_all 1.041
_refine_ls_R_factor_all 0.0439
_refine_ls_R_factor_gt 0.0349
_refine_ls_shift/su_max 0.001
_refine_ls_shift/su_mean 0.000
_refine_ls_structure_factor_coef Fsqd
_refine_ls_weighting_details 'calc w=1/[\s^2^(Fo^2^)+(0.0481P)^2^+0.1328P] where P=(Fo^2^+2Fc^2^)/3'
_refine_ls_weighting_scheme calc
_refine_ls_wR_factor_gt 0.0852
_refine_ls_wR_factor_ref 0.0910
_reflns_number_gt 2014
_reflns_number_total 2352
_reflns_threshold_expression I>2\s(I)
_cod_data_source_file zj2080.cif
_cod_data_source_block I
_cod_original_sg_symbol_Hall P2ac2ab
_cod_database_code 2235713
_cod_database_fobs_code 2235713

loop_
_symmetry_equiv_pos_as_xyz
'x, y, z'
'-x+1/2, -y, z+1/2'
'-x, y+1/2, -z+1/2'
'x+1/2, -y+1/2, -z'

loop_
_atom_site_type_symbol
_atom_site_label
_atom_site_fract_x
_atom_site_fract_y
_atom_site_fract_z
_atom_site_U_iso_or_equiv
_atom_site_adp_type
_atom_site_calc_flag
_atom_site_refinement_flags
_atom_site_occupancy
_atom_site_symmetry_multiplicity
C C1 0.6920(3) 0.3409(2) 0.20770(5) 0.0533(5) Uani d . 1 1
H H1 0.6063 0.2764 0.1917 0.064 Uiso calc R 1 1
C C2 0.8720(4) 0.4144(2) 0.19215(5) 0.0578(5) Uani d . 1 1
H H2 0.9063 0.4002 0.1654 0.069 Uiso calc R 1 1
C C3 1.0021(3) 0.5087(3) 0.21587(5) 0.0581(5) Uani d . 1 1
H H3 1.1234 0.5565 0.2050 0.070 Uiso calc R 1 1
C C4 0.9531(3) 0.5326(2) 0.25577(5) 0.0503(4) Uani d . 1 1
H H4 1.0414 0.5950 0.2718 0.060 Uiso calc R 1 1
C C5 0.7212(3) 0.5705(2) 0.34358(4) 0.0424(4) Uani d . 1 1
H H5 0.8501 0.6264 0.3441 0.051 Uiso calc R 1 1
C C6 0.5806(3) 0.5777(2) 0.37597(5) 0.0451(4) Uani d . 1 1
C C7 0.3899(3) 0.4923(3) 0.37462(5) 0.0572(5) Uani d . 1 1
H H7 0.2957 0.4980 0.3961 0.069 Uiso calc R 1 1
C C8 0.3361(3) 0.3984(3) 0.34195(5) 0.0599(5) Uani d . 1 1
H H8 0.2081 0.3413 0.3416 0.072 Uiso calc R 1 1
C C9 0.4518(3) 0.3053(2) 0.27093(5) 0.0527(5) Uani d . 1 1
H H9A 0.4584 0.1908 0.2746 0.063 Uiso calc R 1 1
H H9B 0.3175 0.3326 0.2579 0.063 Uiso calc R 1 1
C C10 0.6411(3) 0.36460(19) 0.24736(5) 0.0445(4) Uani d . 1 1
C C11 0.7703(3) 0.46193(19) 0.27133(4) 0.0409(4) Uani d . 1 1
C C12 0.6660(3) 0.47883(19) 0.31054(4) 0.0394(4) Uani d . 1 1
C C13 0.4749(3) 0.3913(2) 0.31014(5) 0.0457(4) Uani d . 1 1
C C1' 0.6708(4) 0.9656(3) 0.38487(6) 0.0685(6) Uani d . 1 1
H H1' 0.5425 0.9613 0.3707 0.082 Uiso calc R 1 1
C C2' 0.7935(6) 1.1033(3) 0.38502(7) 0.0870(9) Uani d . 1 1
H H2' 0.7461 1.1922 0.3710 0.104 Uiso calc R 1 1
C C3' 0.9840(6) 1.1101(3) 0.40558(7) 0.0895(9) Uani d . 1 1
H H3' 1.0644 1.2035 0.4051 0.107 Uiso calc R 1 1
C C4' 1.0581(4) 0.9809(3) 0.42685(6) 0.0748(7) Uani d . 1 1
H H4' 1.1876 0.9861 0.4406 0.090 Uiso calc R 1 1
C C5' 1.1220(4) 0.6453(3) 0.47611(6) 0.0678(6) Uani d . 1 1
H H5' 1.2371 0.7117 0.4821 0.081 Uiso calc R 1 1
C C6' 1.1042(5) 0.4983(3) 0.49389(6) 0.0810(7) Uani d . 1 1
H H6' 1.2075 0.4656 0.5122 0.097 Uiso calc R 1 1
C C7' 0.9355(5) 0.3993(3) 0.48493(6) 0.0841(8) Uani d . 1 1
H H7' 0.9269 0.2998 0.4970 0.101 Uiso calc R 1 1
C C8' 0.7779(4) 0.4454(3) 0.45821(5) 0.0665(6) Uani d . 1 1
H H8' 0.6643 0.3776 0.4522 0.080 Uiso calc R 1 1
C C9' 0.6353(3) 0.6749(2) 0.41279(5) 0.0484(4) Uani d . 1 1
H H9' 0.5018 0.6934 0.4276 0.058 Uiso calc R 1 1
C C10' 0.7422(3) 0.8349(2) 0.40610(5) 0.0514(5) Uani d . 1 1
C C11' 0.9357(3) 0.8430(2) 0.42730(5) 0.0539(5) Uani d . 1 1
C C12' 0.9652(3) 0.6932(2) 0.44908(5) 0.0512(5) Uani d . 1 1
C C13' 0.7921(3) 0.5934(2) 0.44068(4) 0.0486(4) Uani d . 1 1

loop_
_atom_site_aniso_label
_atom_site_aniso_U_11
_atom_site_aniso_U_22
_atom_site_aniso_U_33
_atom_site_aniso_U_12
_atom_site_aniso_U_13
_atom_site_aniso_U_23
C1 0.0685(12) 0.0461(10) 0.0453(9) 0.0044(10) -0.0133(9) -0.0061(8)
C2 0.0726(12) 0.0581(11) 0.0425(9) 0.0099(11) 0.0001(9) -0.0040(8)
C3 0.0576(11) 0.0652(12) 0.0515(10) 0.0027(11) 0.0064(8) -0.0017(9)
C4 0.0454(9) 0.0568(10) 0.0487(9) -0.0012(9) -0.0007(7) -0.0064(8)
C5 0.0395(8) 0.0459(9) 0.0418(8) -0.0055(8) -0.0037(7) -0.0027(7)
C6 0.0460(9) 0.0486(10) 0.0406(8) -0.0027(8) -0.0032(7) 0.0011(7)
C7 0.0518(10) 0.0723(13) 0.0474(9) -0.0129(11) 0.0049(8) -0.0008(9)
C8 0.0533(11) 0.0703(13) 0.0560(10) -0.0224(11) -0.0015(9) 0.0000(9)
C9 0.0563(10) 0.0489(10) 0.0527(9) -0.0080(9) -0.0127(9) -0.0048(8)
C10 0.0519(9) 0.0358(8) 0.0457(8) 0.0059(8) -0.0106(7) 0.0003(7)
C11 0.0444(8) 0.0365(8) 0.0417(8) 0.0053(8) -0.0071(7) -0.0017(7)
C12 0.0402(8) 0.0372(8) 0.0409(8) 0.0011(7) -0.0052(6) 0.0010(7)
C13 0.0477(9) 0.0439(9) 0.0456(8) -0.0082(9) -0.0078(7) 0.0014(7)
C1' 0.0966(17) 0.0588(12) 0.0499(10) 0.0056(14) 0.0028(11) -0.0061(9)
C2' 0.148(3) 0.0539(13) 0.0587(13) -0.0025(18) 0.0172(16) -0.0040(11)
C3' 0.141(3) 0.0634(15) 0.0643(13) -0.0384(18) 0.0314(17) -0.0150(12)
C4' 0.0866(15) 0.0826(16) 0.0553(11) -0.0337(15) 0.0164(11) -0.0219(12)
C5' 0.0586(11) 0.0961(17) 0.0488(10) 0.0035(13) -0.0035(9) -0.0247(12)
C6' 0.0970(17) 0.0944(18) 0.0515(11) 0.0283(17) -0.0225(12) -0.0155(13)
C7' 0.130(2) 0.0692(14) 0.0530(11) 0.0115(17) -0.0230(14) -0.0030(11)
C8' 0.0916(16) 0.0617(12) 0.0463(9) -0.0063(13) -0.0088(11) -0.0038(9)
C9' 0.0479(9) 0.0566(11) 0.0406(8) -0.0019(9) 0.0039(7) -0.0064(8)
C10' 0.0649(12) 0.0515(10) 0.0379(8) -0.0024(10) 0.0085(8) -0.0105(8)
C11' 0.0619(11) 0.0610(11) 0.0389(8) -0.0110(10) 0.0108(8) -0.0151(8)
C12' 0.0499(10) 0.0679(12) 0.0359(7) -0.0042(10) 0.0060(7) -0.0145(8)
C13' 0.0566(10) 0.0562(10) 0.0330(7) -0.0004(9) 0.0022(7) -0.0087(7)

loop_
_atom_type_symbol
_atom_type_description
_atom_type_scat_dispersion_real
_atom_type_scat_dispersion_imag
_atom_type_scat_source
C C 0.0033 0.0016 'International Tables Vol C Tables 4.2.6.8 and 6.1.1.4'
H H 0.0000 0.0000 'International Tables Vol C Tables 4.2.6.8 and 6.1.1.4'

loop_
_geom_angle_atom_site_label_1
_geom_angle_atom_site_label_2
_geom_angle_atom_site_label_3
_geom_angle
C2 C1 C10 119.00(17)
C2 C1 H1 120.5
C10 C1 H1 120.5
C1 C2 C3 120.87(17)
C1 C2 H2 119.6
C3 C2 H2 119.6
C2 C3 C4 120.59(18)
C2 C3 H3 119.7
C4 C3 H3 119.7
C11 C4 C3 118.81(18)
C11 C4 H4 120.6
C3 C4 H4 120.6
C12 C5 C6 119.22(15)
C12 C5 H5 120.4
C6 C5 H5 120.4
C7 C6 C5 119.27(15)
C7 C6 C9' 119.73(16)
C5 C6 C9' 120.99(15)
C6 C7 C8 121.63(17)
C6 C7 H7 119.2
C8 C7 H7 119.2
C13 C8 C7 119.00(17)
C13 C8 H8 120.5
C7 C8 H8 120.5
C10 C9 C13 103.00(14)
C10 C9 H9A 111.2
C13 C9 H9A 111.2
C10 C9 H9B 111.2
C13 C9 H9B 111.2
H9A C9 H9B 109.1
C1 C10 C11 120.33(17)
C1 C10 C9 129.63(17)
C11 C10 C9 109.98(14)
C4 C11 C10 120.37(15)
C4 C11 C12 131.06(15)
C10 C11 C12 108.38(15)
C5 C12 C13 120.54(15)
C5 C12 C11 130.90(15)
C13 C12 C11 108.41(14)
C8 C13 C12 120.32(16)
C8 C13 C9 129.64(16)
C12 C13 C9 109.97(15)
C10' C1' C2' 118.9(2)
C10' C1' H1' 120.5
C2' C1' H1' 120.5
C3' C2' C1' 120.9(3)
C3' C2' H2' 119.6
C1' C2' H2' 119.6
C2' C3' C4' 121.1(2)
C2' C3' H3' 119.5
C4' C3' H3' 119.5
C3' C4' C11' 118.6(2)
C3' C4' H4' 120.7
C11' C4' H4' 120.7
C6' C5' C12' 119.1(2)
C6' C5' H5' 120.5
C12' C5' H5' 120.5
C7' C6' C5' 120.7(2)
C7' C6' H6' 119.7
C5' C6' H6' 119.7
C6' C7' C8' 121.0(2)
C6' C7' H7' 119.5
C8' C7' H7' 119.5
C13' C8' C7' 118.9(2)
C13' C8' H8' 120.6
C7' C8' H8' 120.6
C13' C9' C10' 102.05(15)
C13' C9' C6 113.82(15)
C10' C9' C6 117.03(14)
C13' C9' H9' 107.8
C10' C9' H9' 107.8
C6 C9' H9' 107.8
C1' C10' C11' 120.0(2)
C1' C10' C9' 129.7(2)
C11' C10' C9' 110.21(17)
C4' C11' C10' 120.5(2)
C4' C11' C12' 130.8(2)
C10' C11' C12' 108.59(17)
C5' C12' C13' 120.0(2)
C5' C12' C11' 131.35(19)
C13' C12' C11' 108.56(16)
C8' C13' C12' 120.38(19)
C8' C13' C9' 128.99(19)
C12' C13' C9' 110.59(16)

loop_
_geom_bond_atom_site_label_1
_geom_bond_atom_site_label_2
_geom_bond_distance
C1 C2 1.382(3)
C1 C10 1.382(2)
C1 H1 0.9300
C2 C3 1.384(3)
C2 H2 0.9300
C3 C4 1.387(2)
C3 H3 0.9300
C4 C11 1.386(2)
C4 H4 0.9300
C5 C12 1.392(2)
C5 C6 1.396(2)
C5 H5 0.9300
C6 C7 1.388(3)
C6 C9' 1.519(2)
C7 C8 1.391(3)
C7 H7 0.9300
C8 C13 1.374(3)
C8 H8 0.9300
C9 C10 1.504(2)
C9 C13 1.507(2)
C9 H9A 0.9700
C9 H9B 0.9700
C10 C11 1.400(2)
C11 C12 1.473(2)
C12 C13 1.399(2)
C1' C10' 1.382(3)
C1' C2' 1.385(4)
C1' H1' 0.9300
C2' C3' 1.374(4)
C2' H2' 0.9300
C3' C4' 1.378(4)
C3' H3' 0.9300
C4' C11' 1.387(3)
C4' H4' 0.9300
C5' C6' 1.375(4)
C5' C12' 1.392(3)
C5' H5' 0.9300
C6' C7' 1.373(4)
C6' H6' 0.9300
C7' C8' 1.384(3)
C7' H7' 0.9300
C8' C13' 1.378(3)
C8' H8' 0.9300
C9' C13' 1.515(2)
C9' C10' 1.516(3)
C9' H9' 0.9800
C10' C11' 1.401(3)
C11' C12' 1.466(3)
C12' C13' 1.394(3)

loop_
_geom_torsion_atom_site_label_1
_geom_torsion_atom_site_label_2
_geom_torsion_atom_site_label_3
_geom_torsion_atom_site_label_4
_geom_torsion
C10 C1 C2 C3 0.9(3)
C1 C2 C3 C4 -0.6(3)
C2 C3 C4 C11 -0.7(3)
C12 C5 C6 C7 0.5(3)
C12 C5 C6 C9' 179.39(16)
C5 C6 C7 C8 0.7(3)
C9' C6 C7 C8 -178.28(19)
C6 C7 C8 C13 -0.5(3)
C2 C1 C10 C11 0.1(3)
C2 C1 C10 C9 177.08(18)
C13 C9 C10 C1 -172.24(18)
C13 C9 C10 C11 4.98(19)
C3 C4 C11 C10 1.7(3)
C3 C4 C11 C12 -172.68(18)
C1 C10 C11 C4 -1.4(2)
C9 C10 C11 C4 -178.95(15)
C1 C10 C11 C12 174.13(15)
C9 C10 C11 C12 -3.39(18)
C6 C5 C12 C13 -1.7(2)
C6 C5 C12 C11 173.23(16)
C4 C11 C12 C5 -0.3(3)
C10 C11 C12 C5 -175.22(17)
C4 C11 C12 C13 175.13(17)
C10 C11 C12 C13 0.20(18)
C7 C8 C13 C12 -0.8(3)
C7 C8 C13 C9 -177.28(19)
C5 C12 C13 C8 1.9(2)
C11 C12 C13 C8 -174.10(17)
C5 C12 C13 C9 179.04(16)
C11 C12 C13 C9 3.06(18)
C10 C9 C13 C8 171.96(19)
C10 C9 C13 C12 -4.86(19)
C10' C1' C2' C3' 0.6(3)
C1' C2' C3' C4' -0.4(4)
C2' C3' C4' C11' -0.3(3)
C12' C5' C6' C7' 0.6(3)
C5' C6' C7' C8' -0.8(4)
C6' C7' C8' C13' -0.2(3)
C7 C6 C9' C13' 100.0(2)
C5 C6 C9' C13' -78.9(2)
C7 C6 C9' C10' -141.21(18)
C5 C6 C9' C10' 39.9(2)
C2' C1' C10' C11' 0.0(3)
C2' C1' C10' C9' 176.29(18)
C13' C9' C10' C1' -176.25(18)
C6 C9' C10' C1' 58.8(3)
C13' C9' C10' C11' 0.32(17)
C6 C9' C10' C11' -124.61(17)
C3' C4' C11' C10' 0.8(3)
C3' C4' C11' C12' -175.29(19)
C1' C10' C11' C4' -0.7(3)
C9' C10' C11' C4' -177.67(16)
C1' C10' C11' C12' 176.20(17)
C9' C10' C11' C12' -0.76(18)
C6' C5' C12' C13' 0.6(3)
C6' C5' C12' C11' 176.7(2)
C4' C11' C12' C5' 1.0(3)
C10' C11' C12' C5' -175.45(17)
C4' C11' C12' C13' 177.41(18)
C10' C11' C12' C13' 0.92(18)
C7' C8' C13' C12' 1.5(3)
C7' C8' C13' C9' -175.90(19)
C5' C12' C13' C8' -1.7(3)
C11' C12' C13' C8' -178.54(17)
C5' C12' C13' C9' 176.14(15)
C11' C12' C13' C9' -0.72(18)
C10' C9' C13' C8' 177.84(18)
C6 C9' C13' C8' -55.1(2)
C10' C9' C13' C12' 0.26(17)
C6 C9' C13' C12' 127.29(16)

loop_
_cod_related_entry_id
_cod_related_entry_database
_cod_related_entry_code
1 ChemSpider 30657930
